data_7708087
loop_
_publ_author_name
'Habib, Ahsan Md.'
'Breedlove, Brian. K.'
'Goulven , Cosquer Goulven'
'Yamashita, Masahiro'

_publ_section_title
;
 Enhancement of the electrocatalytic abilities toward CO2 reduction by
 tethering redox-active metal complexes to the active site.
;
_journal_name_full 'Dalton Transactions'
_journal_paper_doi 10.1039/D1DT02318G
_journal_year 2021
_chemical_formula_sum 'C32 H40 N8'
_chemical_formula_weight 536.72
_space_group_crystal_system triclinic
_space_group_IT_number 2
_space_group_name_Hall '-P 1'
_space_group_name_H-M_alt 'P -1'
_atom_sites_solution_hydrogens geom
_atom_sites_solution_primary direct
_atom_sites_solution_secondary difmap
_audit_creation_method SHELXL-2014/7
_audit_update_record
;
2020-12-01 deposited with the CCDC.	2021-08-16 downloaded from the CCDC.
;
_cell_angle_alpha 95.874(3)
_cell_angle_beta 116.949(5)
_cell_angle_gamma 108.364(5)
_cell_formula_units_Z 1
_cell_length_a 9.328(6)
_cell_length_b 9.338(5)
_cell_length_c 10.156(6)
_cell_measurement_reflns_used 27.5087
_cell_measurement_temperature 93
_cell_measurement_theta_max 27.5087
_cell_measurement_theta_min 3.1664
_cell_volume 716.3(7)
_computing_cell_refinement 'Crystal Clear (Rigaku 2001)'
_computing_data_collection 'Crystal Clear (Rigaku 2001)'
_computing_data_reduction 'Crystal Clear (Rigaku 2001)'
_computing_molecular_graphics 'Ortep-3 for Windows (Farrugia, 1997)'
_computing_publication_material 'WinGX publication routines (Farrugia, 1999)'
_computing_structure_refinement 'SHELXL-2014/7 (Sheldrick, 2014)'
_computing_structure_solution 'SHELXS-2014/7 (Sheldrick, 2014)'
_diffrn_ambient_temperature 93
_diffrn_detector_area_resol_mean 28.5714
_diffrn_measured_fraction_theta_full 0.969
_diffrn_measured_fraction_theta_max 0.954
_diffrn_measurement_device
;
Saturn724+ (4x4 bin mode)
;
_diffrn_measurement_method dtprofit.ref
_diffrn_radiation_detector CCD
_diffrn_radiation_monochromator Confocal
_diffrn_radiation_source 'Rotating Anode'
_diffrn_radiation_type 'Mo K\a'
_diffrn_radiation_wavelength 0.710747
_diffrn_reflns_av_R_equivalents 0.0290
_diffrn_reflns_av_unetI/netI 0.0480
_diffrn_reflns_Laue_measured_fraction_full 0.969
_diffrn_reflns_Laue_measured_fraction_max 0.954
_diffrn_reflns_limit_h_max 10
_diffrn_reflns_limit_h_min -12
_diffrn_reflns_limit_k_max 12
_diffrn_reflns_limit_k_min -12
_diffrn_reflns_limit_l_max 13
_diffrn_reflns_limit_l_min -13
_diffrn_reflns_number 5764
_diffrn_reflns_point_group_measured_fraction_full 0.969
_diffrn_reflns_point_group_measured_fraction_max 0.954
_diffrn_reflns_theta_full 25.242
_diffrn_reflns_theta_max 27.487
_diffrn_reflns_theta_min 4.058
_exptl_absorpt_coefficient_mu 0.077
_exptl_absorpt_correction_T_max 1.0000
_exptl_absorpt_correction_T_min 0.7756
_exptl_absorpt_correction_type multi-scan
_exptl_crystal_colour colorless
_exptl_crystal_density_diffrn 1.244
_exptl_crystal_description Plate
_exptl_crystal_F_000 288
_exptl_crystal_size_max 0.900
_exptl_crystal_size_mid 0.800
_exptl_crystal_size_min 0.500
_refine_diff_density_max 0.358
_refine_diff_density_min -0.178
_refine_diff_density_rms 0.044
_refine_ls_extinction_method none
_refine_ls_goodness_of_fit_ref 1.046
_refine_ls_hydrogen_treatment constr
_refine_ls_matrix_type full
_refine_ls_number_parameters 181
_refine_ls_number_reflns 3128
_refine_ls_number_restraints 0
_refine_ls_restrained_S_all 1.046
_refine_ls_R_factor_all 0.0617
_refine_ls_R_factor_gt 0.0454
_refine_ls_shift/su_max 0.000
_refine_ls_shift/su_mean 0.000
_refine_ls_structure_factor_coef Fsqd
_refine_ls_weighting_details 'w=1/[\s^2^(Fo^2^)+(0.0634P)^2^+0.0554P] where P=(Fo^2^+2Fc^2^)/3'
_refine_ls_weighting_scheme calc
_refine_ls_wR_factor_gt 0.1083
_refine_ls_wR_factor_ref 0.1167
_reflns_Friedel_coverage 0.000
_reflns_number_gt 2438
_reflns_number_total 3128
_reflns_threshold_expression 'I > 2\s(I)'
_cod_data_source_file d1dt02318g2.cif
_cod_data_source_block py4cyclen
_cod_depositor_comments
;
The following automatic conversions were performed:

data item '_exptl_absorpt_correction_type' value 'Multi-scan' was
changed to 'multi-scan' in accordance with the
/home/data/users/saulius/crontab/automatic-downloads/rss-feeds/RSC/lib/dictionaries/cif_core.dic
dictionary named 'cif_core.dic' version 2.4.2 last updated on
2011-04-26.

Automatic conversion script
Id: cif_fix_values 7556 2019-12-06 15:28:31Z antanas 
;
_cod_database_code 7708087
_shelx_shelxl_version_number 2014/7
_shelx_space_group_comment
;
The symmetry employed for this shelxl refinement is uniquely defined
by the following loop, which should always be used as a source of
symmetry information in preference to the above space-group names.
They are only intended as comments.
;
_shelx_estimated_absorpt_t_min 0.934
_shelx_estimated_absorpt_t_max 0.962

loop_
_space_group_symop_operation_xyz
'x, y, z'
'-x, -y, -z'

loop_
_atom_site_label
_atom_site_type_symbol
_atom_site_fract_x
_atom_site_fract_y
_atom_site_fract_z
_atom_site_U_iso_or_equiv
_atom_site_adp_type
_atom_site_occupancy
_atom_site_site_symmetry_order
_atom_site_calc_flag
_atom_site_refinement_flags_posn
_atom_site_refinement_flags_adp
_atom_site_refinement_flags_occupancy
_atom_site_disorder_assembly
_atom_site_disorder_group
N3 N 0.25776(14) 0.34904(13) 0.72150(12) 0.0166(3) Uani 1 1 d . . . . .
N4 N 0.22904(16) 0.21050(15) 0.20766(13) 0.0233(3) Uani 1 1 d . . . . .
N2 N 0.42386(14) 0.67830(13) 0.98524(12) 0.0161(3) Uani 1 1 d . . . . .
N1 N 0.23291(16) 0.71800(15) 1.38167(14) 0.0247(3) Uani 1 1 d . . . . .
C8 C 0.22978(17) 0.49490(16) 0.71219(14) 0.0184(3) Uani 1 1 d . . . . .
H8A H 0.1328 0.4882 0.7309 0.022 Uiso 1 1 calc R U . . .
H8B H 0.1930 0.5042 0.6066 0.022 Uiso 1 1 calc R U . . .
C9 C 0.27011(17) 0.30159(16) 0.85862(14) 0.0170(3) Uani 1 1 d . . . . .
H9A H 0.1513 0.2329 0.8354 0.020 Uiso 1 1 calc R U . . .
H9B H 0.3180 0.3962 0.9444 0.020 Uiso 1 1 calc R U . . .
C7 C 0.39322(17) 0.64226(16) 0.82762(14) 0.0175(3) Uani 1 1 d . . . . .
H7A H 0.4974 0.6303 0.8330 0.021 Uiso 1 1 calc R U . . .
H7B H 0.3840 0.7335 0.7880 0.021 Uiso 1 1 calc R U . . .
C13 C 0.02389(17) 0.15600(16) 0.29698(15) 0.0185(3) Uani 1 1 d . . . . .
H13 H -0.0954 0.1133 0.2715 0.022 Uiso 1 1 calc R U . . .
C4 C 0.23156(17) 0.59500(17) 1.16056(15) 0.0193(3) Uani 1 1 d . . . . .
H4 H 0.2114 0.5009 1.0961 0.023 Uiso 1 1 calc R U . . .
C6 C 0.30547(18) 0.74750(16) 0.99185(15) 0.0192(3) Uani 1 1 d . . . . .
H6A H 0.1879 0.6918 0.8971 0.023 Uiso 1 1 calc R U . . .
H6B H 0.3511 0.8593 0.9938 0.023 Uiso 1 1 calc R U . . .
C16 C 0.35854(19) 0.27718(18) 0.35659(16) 0.0224(3) Uani 1 1 d . . . . .
H16 H 0.4766 0.3210 0.3789 0.027 Uiso 1 1 calc R U . . .
C14 C 0.15952(17) 0.22383(15) 0.45046(14) 0.0161(3) Uani 1 1 d . . . . .
C15 C 0.33052(18) 0.28594(17) 0.47941(15) 0.0200(3) Uani 1 1 d . . . . .
H15 H 0.4273 0.3340 0.5823 0.024 Uiso 1 1 calc R U . . .
C3 C 0.28607(17) 0.73879(16) 1.13087(15) 0.0182(3) Uani 1 1 d . . . . .
C11 C 0.12190(17) 0.22094(16) 0.58047(14) 0.0191(3) Uani 1 1 d . . . . .
H11A H 0.0074 0.2281 0.5462 0.023 Uiso 1 1 calc R U . . .
H11B H 0.1117 0.1189 0.6036 0.023 Uiso 1 1 calc R U . . .
C10 C 0.39019(17) 0.21293(16) 0.90713(15) 0.0186(3) Uani 1 1 d . . . . .
H10A H 0.3517 0.1362 0.9573 0.022 Uiso 1 1 calc R U . . .
H10B H 0.3794 0.1534 0.8142 0.022 Uiso 1 1 calc R U . . .
C2 C 0.31421(19) 0.87109(18) 1.23038(16) 0.0239(3) Uani 1 1 d . . . . .
H2 H 0.3526 0.9719 1.2156 0.029 Uiso 1 1 calc R U . . .
C1 C 0.2857(2) 0.85503(19) 1.35237(17) 0.0265(3) Uani 1 1 d . . . . .
H1 H 0.3050 0.9473 1.4188 0.032 Uiso 1 1 calc R U . . .
C12 C 0.06478(19) 0.15138(17) 0.18158(16) 0.0225(3) Uani 1 1 d . . . . .
H12 H -0.0296 0.1033 0.0777 0.027 Uiso 1 1 calc R U . . .
C5 C 0.20720(18) 0.59090(17) 1.28512(16) 0.0224(3) Uani 1 1 d . . . . .
H5 H 0.1699 0.4917 1.3033 0.027 Uiso 1 1 calc R U . . .

loop_
_atom_site_aniso_label
_atom_site_aniso_U_11
_atom_site_aniso_U_22
_atom_site_aniso_U_33
_atom_site_aniso_U_23
_atom_site_aniso_U_13
_atom_site_aniso_U_12
N3 0.0183(5) 0.0164(6) 0.0115(5) 0.0039(4) 0.0063(4) 0.0048(5)
N4 0.0286(7) 0.0280(7) 0.0188(6) 0.0088(5) 0.0133(5) 0.0158(6)
N2 0.0173(5) 0.0164(6) 0.0137(5) 0.0042(4) 0.0074(4) 0.0068(5)
N1 0.0219(6) 0.0314(8) 0.0235(6) 0.0068(5) 0.0139(5) 0.0109(6)
C8 0.0189(7) 0.0219(8) 0.0141(6) 0.0066(6) 0.0072(5) 0.0095(6)
C9 0.0163(6) 0.0192(7) 0.0143(6) 0.0053(5) 0.0078(5) 0.0057(5)
C7 0.0202(6) 0.0182(7) 0.0154(6) 0.0068(5) 0.0098(5) 0.0077(6)
C13 0.0181(6) 0.0183(7) 0.0173(6) 0.0060(5) 0.0074(5) 0.0077(6)
C4 0.0183(6) 0.0189(7) 0.0219(7) 0.0055(6) 0.0105(5) 0.0088(6)
C6 0.0224(7) 0.0191(7) 0.0188(6) 0.0077(6) 0.0100(5) 0.0118(6)
C16 0.0210(7) 0.0264(8) 0.0213(7) 0.0069(6) 0.0110(6) 0.0114(6)
C14 0.0202(7) 0.0139(7) 0.0151(6) 0.0053(5) 0.0087(5) 0.0081(6)
C15 0.0190(7) 0.0217(8) 0.0159(6) 0.0043(6) 0.0070(5) 0.0079(6)
C3 0.0164(6) 0.0214(7) 0.0178(6) 0.0059(6) 0.0078(5) 0.0105(6)
C11 0.0179(6) 0.0197(7) 0.0153(6) 0.0044(5) 0.0079(5) 0.0035(6)
C10 0.0204(7) 0.0163(7) 0.0163(6) 0.0045(5) 0.0081(5) 0.0063(6)
C2 0.0260(7) 0.0195(8) 0.0277(7) 0.0061(6) 0.0149(6) 0.0096(6)
C1 0.0275(8) 0.0247(8) 0.0263(7) 0.0013(6) 0.0151(6) 0.0093(7)
C12 0.0240(7) 0.0231(8) 0.0155(6) 0.0047(6) 0.0060(5) 0.0106(6)
C5 0.0196(7) 0.0245(8) 0.0262(7) 0.0102(6) 0.0127(6) 0.0104(6)

loop_
_atom_type_symbol
_atom_type_description
_atom_type_scat_dispersion_real
_atom_type_scat_dispersion_imag
_atom_type_scat_source
C C 0.0033 0.0016 'International Tables Vol C Tables 4.2.6.8 and 6.1.1.4'
H H 0.0000 0.0000 'International Tables Vol C Tables 4.2.6.8 and 6.1.1.4'
N N 0.0061 0.0033 'International Tables Vol C Tables 4.2.6.8 and 6.1.1.4'

loop_
_geom_angle_atom_site_label_1
_geom_angle_atom_site_label_2
_geom_angle_atom_site_label_3
_geom_angle
_geom_angle_site_symmetry_1
_geom_angle_site_symmetry_3
_geom_angle_publ_flag
C11 N3 C8 110.52(10) . . ?
C11 N3 C9 110.82(11) . . ?
C8 N3 C9 114.03(10) . . ?
C12 N4 C16 115.90(12) . . ?
C6 N2 C7 110.38(9) . . ?
C6 N2 C10 110.86(12) . 2_667 ?
C7 N2 C10 108.99(11) . 2_667 ?
C1 N1 C5 116.04(13) . . ?
N3 C8 C7 113.10(11) . . ?
N3 C8 H8A 109.0 . . ?
C7 C8 H8A 109.0 . . ?
N3 C8 H8B 109.0 . . ?
C7 C8 H8B 109.0 . . ?
H8A C8 H8B 107.8 . . ?
N3 C9 C10 110.14(10) . . ?
N3 C9 H9A 109.6 . . ?
C10 C9 H9A 109.6 . . ?
N3 C9 H9B 109.6 . . ?
C10 C9 H9B 109.6 . . ?
H9A C9 H9B 108.1 . . ?
N2 C7 C8 115.49(11) . . ?
N2 C7 H7A 108.4 . . ?
C8 C7 H7A 108.4 . . ?
N2 C7 H7B 108.4 . . ?
C8 C7 H7B 108.4 . . ?
H7A C7 H7B 107.5 . . ?
C12 C13 C14 119.30(14) . . ?
C12 C13 H13 120.4 . . ?
C14 C13 H13 120.4 . . ?
C5 C4 C3 119.25(13) . . ?
C5 C4 H4 120.4 . . ?
C3 C4 H4 120.4 . . ?
N2 C6 C3 113.15(10) . . ?
N2 C6 H6A 108.9 . . ?
C3 C6 H6A 108.9 . . ?
N2 C6 H6B 108.9 . . ?
C3 C6 H6B 108.9 . . ?
H6A C6 H6B 107.8 . . ?
N4 C16 C15 124.12(14) . . ?
N4 C16 H16 117.9 . . ?
C15 C16 H16 117.9 . . ?
C15 C14 C13 117.36(12) . . ?
C15 C14 C11 121.44(12) . . ?
C13 C14 C11 121.10(13) . . ?
C16 C15 C14 119.27(12) . . ?
C16 C15 H15 120.4 . . ?
C14 C15 H15 120.4 . . ?
C2 C3 C4 117.16(13) . . ?
C2 C3 C6 121.79(13) . . ?
C4 C3 C6 120.99(12) . . ?
N3 C11 C14 113.13(12) . . ?
N3 C11 H11A 109.0 . . ?
C14 C11 H11A 109.0 . . ?
N3 C11 H11B 109.0 . . ?
C14 C11 H11B 109.0 . . ?
H11A C11 H11B 107.8 . . ?
N2 C10 C9 111.61(12) 2_667 . ?
N2 C10 H10A 109.3 2_667 . ?
C9 C10 H10A 109.3 . . ?
N2 C10 H10B 109.3 2_667 . ?
C9 C10 H10B 109.3 . . ?
H10A C10 H10B 108.0 . . ?
C3 C2 C1 119.39(14) . . ?
C3 C2 H2 120.3 . . ?
C1 C2 H2 120.3 . . ?
N1 C1 C2 124.02(14) . . ?
N1 C1 H1 118.0 . . ?
C2 C1 H1 118.0 . . ?
N4 C12 C13 124.05(13) . . ?
N4 C12 H12 118.0 . . ?
C13 C12 H12 118.0 . . ?
N1 C5 C4 124.14(14) . . ?
N1 C5 H5 117.9 . . ?
C4 C5 H5 117.9 . . ?

loop_
_geom_bond_atom_site_label_1
_geom_bond_atom_site_label_2
_geom_bond_distance
_geom_bond_site_symmetry_2
_geom_bond_publ_flag
N3 C11 1.4619(18) . ?
N3 C8 1.4698(18) . ?
N3 C9 1.4704(17) . ?
N4 C12 1.339(2) . ?
N4 C16 1.3461(18) . ?
N2 C6 1.4662(18) . ?
N2 C7 1.4738(18) . ?
N2 C10 1.4762(18) 2_667 ?
N1 C1 1.335(2) . ?
N1 C5 1.3405(19) . ?
C8 C7 1.5232(19) . ?
C8 H8A 0.9900 . ?
C8 H8B 0.9900 . ?
C9 C10 1.5331(18) . ?
C9 H9A 0.9900 . ?
C9 H9B 0.9900 . ?
C7 H7A 0.9900 . ?
C7 H7B 0.9900 . ?
C13 C12 1.388(2) . ?
C13 C14 1.3917(18) . ?
C13 H13 0.9500 . ?
C4 C5 1.385(2) . ?
C4 C3 1.394(2) . ?
C4 H4 0.9500 . ?
C6 C3 1.510(2) . ?
C6 H6A 0.9900 . ?
C6 H6B 0.9900 . ?
C16 C15 1.385(2) . ?
C16 H16 0.9500 . ?
C14 C15 1.387(2) . ?
C14 C11 1.5128(19) . ?
C15 H15 0.9500 . ?
C3 C2 1.384(2) . ?
C11 H11A 0.9900 . ?
C11 H11B 0.9900 . ?
C10 N2 1.4763(18) 2_667 ?
C10 H10A 0.9900 . ?
C10 H10B 0.9900 . ?
C2 C1 1.393(2) . ?
C2 H2 0.9500 . ?
C1 H1 0.9500 . ?
C12 H12 0.9500 . ?
C5 H5 0.9500 . ?

loop_
_geom_torsion_atom_site_label_1
_geom_torsion_atom_site_label_2
_geom_torsion_atom_site_label_3
_geom_torsion_atom_site_label_4
_geom_torsion
_geom_torsion_site_symmetry_1
_geom_torsion_site_symmetry_2
_geom_torsion_site_symmetry_3
_geom_torsion_site_symmetry_4
_geom_torsion_publ_flag
C11 N3 C8 C7 -161.47(10) . . . . ?
C9 N3 C8 C7 72.92(15) . . . . ?
C11 N3 C9 C10 84.75(14) . . . . ?
C8 N3 C9 C10 -149.79(11) . . . . ?
C6 N2 C7 C8 -76.88(15) . . . . ?
C10 N2 C7 C8 161.15(10) 2_667 . . . ?
N3 C8 C7 N2 -82.12(14) . . . . ?
C7 N2 C6 C3 161.29(11) . . . . ?
C10 N2 C6 C3 -77.85(14) 2_667 . . . ?
C12 N4 C16 C15 0.5(2) . . . . ?
C12 C13 C14 C15 0.91(19) . . . . ?
C12 C13 C14 C11 -175.53(12) . . . . ?
N4 C16 C15 C14 -0.4(2) . . . . ?
C13 C14 C15 C16 -0.35(19) . . . . ?
C11 C14 C15 C16 176.08(13) . . . . ?
C5 C4 C3 C2 0.48(18) . . . . ?
C5 C4 C3 C6 -176.92(12) . . . . ?
N2 C6 C3 C2 127.01(14) . . . . ?
N2 C6 C3 C4 -55.71(17) . . . . ?
C8 N3 C11 C14 81.86(13) . . . . ?
C9 N3 C11 C14 -150.74(11) . . . . ?
C15 C14 C11 N3 28.81(17) . . . . ?
C13 C14 C11 N3 -154.90(12) . . . . ?
N3 C9 C10 N2 88.64(13) . . . 2_667 ?
C4 C3 C2 C1 -0.7(2) . . . . ?
C6 C3 C2 C1 176.72(12) . . . . ?
C5 N1 C1 C2 0.0(2) . . . . ?
C3 C2 C1 N1 0.4(2) . . . . ?
C16 N4 C12 C13 0.1(2) . . . . ?
C14 C13 C12 N4 -0.8(2) . . . . ?
C1 N1 C5 C4 -0.2(2) . . . . ?
C3 C4 C5 N1 -0.1(2) . . . . ?
